data_4124157
loop_
_publ_author_name
'Zhao, Da'
'Zhang, Jiji'
'Xie, Zuowei'

_publ_section_title
;
 Dearomative [2 + 2] Cycloaddition and Formal C-H Insertion Reaction of
 o-Carboryne with Indoles: Synthesis of Carborane-Functionalized
 Heterocycles.
;
_journal_issue 29
_journal_name_full 'Journal of the American Chemical Society'
_journal_page_first 9423
_journal_page_last 9428
_journal_paper_doi 10.1021/jacs.5b05426
_journal_volume 137
_journal_year 2015
_chemical_formula_sum 'C14 H27 B10 N Si'
_chemical_formula_weight 345.56
_chemical_name_systematic
; 
 ? 
;
_space_group_IT_number 14
_symmetry_cell_setting monoclinic
_symmetry_space_group_name_Hall '-P 2ybc'
_symmetry_space_group_name_H-M 'P 1 21/c 1'
_atom_sites_solution_hydrogens geom
_atom_sites_solution_primary direct
_atom_sites_solution_secondary difmap
_audit_creation_method SHELXL-97
_cell_angle_alpha 90.00
_cell_angle_beta 118.297(3)
_cell_angle_gamma 90.00
_cell_formula_units_Z 4
_cell_length_a 10.2406(7)
_cell_length_b 22.1698(16)
_cell_length_c 10.4996(8)
_cell_measurement_reflns_used 316
_cell_measurement_temperature 296(2)
_cell_measurement_theta_max 15
_cell_measurement_theta_min 15
_cell_volume 2098.9(3)
_computing_cell_refinement 'BRUKER KAPPA APEXII DUO DIFFRACTOMETER'
_computing_data_collection 'BRUKER KAPPA APEXII DUO DIFFRACTOMETER'
_computing_data_reduction 'BRUKER KAPPA APEXII DUO DIFFRACTOMETER'
_computing_molecular_graphics 'SIEMENS SHELXTL'
_computing_publication_material 'SIEMENS SHELXTL'
_computing_structure_refinement 'SHELXL-97 (Sheldrick, 2008)'
_computing_structure_solution 'SHELXS-97 (Sheldrick, 2008)'
_diffrn_ambient_temperature 296(2)
_diffrn_measured_fraction_theta_full 1.000
_diffrn_measured_fraction_theta_max 1.000
_diffrn_measurement_device_type 'BRUKER KAPPA APEXII DUO DIFFRACTOMETER'
_diffrn_measurement_method 'PHI & OMEGA SCAN'
_diffrn_radiation_monochromator graphite
_diffrn_radiation_source 'fine-focus sealed tube'
_diffrn_radiation_type MoK\a
_diffrn_radiation_wavelength 0.71073
_diffrn_reflns_av_R_equivalents 0.0317
_diffrn_reflns_av_sigmaI/netI 0.0180
_diffrn_reflns_limit_h_max 12
_diffrn_reflns_limit_h_min -12
_diffrn_reflns_limit_k_max 26
_diffrn_reflns_limit_k_min -26
_diffrn_reflns_limit_l_max 12
_diffrn_reflns_limit_l_min -12
_diffrn_reflns_number 31371
_diffrn_reflns_theta_full 25.24
_diffrn_reflns_theta_max 25.24
_diffrn_reflns_theta_min 1.84
_exptl_absorpt_coefficient_mu 0.109
_exptl_absorpt_correction_T_max 0.7456
_exptl_absorpt_correction_T_min 0.6692
_exptl_absorpt_correction_type multi-scan
_exptl_crystal_colour colourless
_exptl_crystal_density_diffrn 1.094
_exptl_crystal_density_method 'not measured'
_exptl_crystal_description block
_exptl_crystal_F_000 728
_exptl_crystal_size_max 0.40
_exptl_crystal_size_mid 0.30
_exptl_crystal_size_min 0.20
_refine_diff_density_max 0.257
_refine_diff_density_min -0.254
_refine_diff_density_rms 0.037
_refine_ls_extinction_method none
_refine_ls_goodness_of_fit_ref 1.049
_refine_ls_hydrogen_treatment riding
_refine_ls_matrix_type full
_refine_ls_number_parameters 235
_refine_ls_number_reflns 3815
_refine_ls_number_restraints 0
_refine_ls_restrained_S_all 1.049
_refine_ls_R_factor_all 0.0553
_refine_ls_R_factor_gt 0.0436
_refine_ls_shift/su_max 0.000
_refine_ls_shift/su_mean 0.000
_refine_ls_structure_factor_coef Fsqd
_refine_ls_weighting_details 'calc w=1/[\s^2^(Fo^2^)+(0.0679P)^2^+0.6594P] where P=(Fo^2^+2Fc^2^)/3'
_refine_ls_weighting_scheme calc
_refine_ls_wR_factor_gt 0.1197
_refine_ls_wR_factor_ref 0.1302
_reflns_number_gt 3114
_reflns_number_total 3815
_reflns_threshold_expression >2sigma(I)
_cod_data_source_file ja5b05426_si_001.cif
_cod_data_source_block 4g
_cod_depositor_comments
;
The following automatic conversions were performed:

'_symmetry_cell_setting' value 'Monoclinic' changed to 'monoclinic'
according to
/usr/data/users/saulius/crontab/automatic-downloads/rss-feeds/ACS/lib/dictionaries/cif_core.dic
dictionary named 'cif_core.dic' version 2.4.2 from 2011-04-26.

Automatic conversion script
Id: cif_fix_values 3271 2015-04-21 07:52:19Z andrius 

 Adding full bibliography for 4124154--4124166.cif.
;
_cod_original_sg_symbol_H-M P2(1)/c
_cod_database_code 4124157

loop_
_symmetry_equiv_pos_as_xyz
'x, y, z'
'-x, y+1/2, -z+1/2'
'-x, -y, -z'
'x, -y-1/2, z-1/2'

loop_
_atom_site_label
_atom_site_type_symbol
_atom_site_fract_x
_atom_site_fract_y
_atom_site_fract_z
_atom_site_U_iso_or_equiv
_atom_site_adp_type
_atom_site_occupancy
_atom_site_symmetry_multiplicity
_atom_site_calc_flag
_atom_site_refinement_flags
Si1 Si 0.74707(6) 0.12291(3) 0.46642(6) 0.05451(19) Uani 1 1 d .
N1 N 0.58902(15) 0.07671(6) 0.39758(15) 0.0419(3) Uani 1 1 d .
C1 C 0.22743(17) 0.08347(7) 0.20738(17) 0.0339(4) Uani 1 1 d .
C2 C 0.34360(17) 0.13846(7) 0.27861(16) 0.0347(4) Uani 1 1 d .
C11 C 0.33958(17) 0.03997(7) 0.32492(16) 0.0353(4) Uani 1 1 d .
H11A H 0.3026 0.0224 0.3874 0.042 Uiso 1 1 calc R
C12 C 0.42590(18) -0.00343(7) 0.28445(17) 0.0374(4) Uani 1 1 d .
C13 C 0.3842(2) -0.05859(8) 0.21575(18) 0.0449(4) Uani 1 1 d .
H13A H 0.2891 -0.0733 0.1865 0.054 Uiso 1 1 calc R
C14 C 0.4844(2) -0.09242(9) 0.1901(2) 0.0553(5) Uani 1 1 d .
C15 C 0.4413(3) -0.15325(10) 0.1167(3) 0.0822(8) Uani 1 1 d .
H15A H 0.5235 -0.1700 0.1087 0.123 Uiso 1 1 calc R
H15B H 0.3583 -0.1486 0.0219 0.123 Uiso 1 1 calc R
H15C H 0.4146 -0.1798 0.1729 0.123 Uiso 1 1 calc R
C16 C 0.6241(2) -0.06820(10) 0.2348(2) 0.0636(6) Uani 1 1 d .
H16A H 0.6919 -0.0903 0.2183 0.076 Uiso 1 1 calc R
C17 C 0.6677(2) -0.01277(10) 0.3027(2) 0.0575(5) Uani 1 1 d .
H17A H 0.7622 0.0022 0.3302 0.069 Uiso 1 1 calc R
C18 C 0.56740(18) 0.02016(8) 0.32899(17) 0.0416(4) Uani 1 1 d .
C19 C 0.45232(17) 0.09364(7) 0.39747(16) 0.0370(4) Uani 1 1 d .
H19A H 0.4669 0.1035 0.4943 0.044 Uiso 1 1 calc R
C20 C 0.9112(2) 0.08005(13) 0.6001(3) 0.0857(8) Uani 1 1 d .
H20A H 0.8931 0.0661 0.6769 0.129 Uiso 1 1 calc R
H20B H 0.9968 0.1058 0.6391 0.129 Uiso 1 1 calc R
H20C H 0.9284 0.0461 0.5532 0.129 Uiso 1 1 calc R
C21 C 0.7070(3) 0.18702(10) 0.5554(3) 0.0757(7) Uani 1 1 d .
H21A H 0.6223 0.2087 0.4852 0.114 Uiso 1 1 calc R
H21B H 0.7913 0.2135 0.5971 0.114 Uiso 1 1 calc R
H21C H 0.6867 0.1721 0.6301 0.114 Uiso 1 1 calc R
C22 C 0.7793(3) 0.14993(16) 0.3170(3) 0.1062(11) Uani 1 1 d .
H22A H 0.6940 0.1720 0.2488 0.159 Uiso 1 1 calc R
H22B H 0.7958 0.1160 0.2696 0.159 Uiso 1 1 calc R
H22C H 0.8647 0.1758 0.3552 0.159 Uiso 1 1 calc R
B3 B 0.3129(2) 0.11176(8) 0.11195(19) 0.0361(4) Uani 1 1 d .
H3 H 0.3943 0.0877 0.0904 0.043 Uiso 1 1 calc R
B4 B 0.1233(2) 0.09064(9) 0.0249(2) 0.0434(5) Uani 1 1 d .
H4 H 0.0817 0.0528 -0.0520 0.052 Uiso 1 1 calc R
B5 B 0.0479(2) 0.10625(10) 0.1438(2) 0.0482(5) Uani 1 1 d .
H5 H -0.0418 0.0784 0.1420 0.058 Uiso 1 1 calc R
B6 B 0.1902(2) 0.13687(9) 0.3062(2) 0.0436(5) Uani 1 1 d .
H6 H 0.1921 0.1288 0.4104 0.052 Uiso 1 1 calc R
B7 B 0.3320(2) 0.18990(9) 0.1530(2) 0.0427(5) Uani 1 1 d .
H7 H 0.4255 0.2163 0.1588 0.051 Uiso 1 1 calc R
B8 B 0.1846(2) 0.16111(9) -0.0133(2) 0.0458(5) Uani 1 1 d .
H8 H 0.1804 0.1696 -0.1183 0.055 Uiso 1 1 calc R
B9 B 0.0210(2) 0.15854(10) 0.0050(3) 0.0533(5) Uani 1 1 d .
H9 H -0.0893 0.1654 -0.0884 0.064 Uiso 1 1 calc R
B10 B 0.0644(3) 0.18632(10) 0.1800(3) 0.0532(5) Uani 1 1 d .
H10 H -0.0170 0.2111 0.2002 0.064 Uiso 1 1 calc R
B11 B 0.2576(2) 0.20524(9) 0.2722(2) 0.0470(5) Uani 1 1 d .
H11 H 0.3040 0.2412 0.3537 0.056 Uiso 1 1 calc R
B12 B 0.1494(3) 0.21945(10) 0.0833(3) 0.0517(5) Uani 1 1 d .
H12 H 0.1226 0.2657 0.0405 0.062 Uiso 1 1 calc R

loop_
_atom_site_aniso_label
_atom_site_aniso_U_11
_atom_site_aniso_U_22
_atom_site_aniso_U_33
_atom_site_aniso_U_23
_atom_site_aniso_U_13
_atom_site_aniso_U_12
Si1 0.0402(3) 0.0680(4) 0.0477(3) -0.0005(3) 0.0146(2) -0.0119(2)
N1 0.0337(7) 0.0478(8) 0.0394(8) -0.0034(6) 0.0134(6) 0.0004(6)
C1 0.0339(8) 0.0312(8) 0.0376(8) 0.0015(6) 0.0178(7) -0.0009(6)
C2 0.0373(8) 0.0322(8) 0.0364(8) -0.0038(6) 0.0189(7) -0.0026(6)
C11 0.0387(8) 0.0336(8) 0.0348(8) 0.0045(6) 0.0185(7) 0.0024(7)
C12 0.0401(9) 0.0356(8) 0.0342(8) 0.0064(7) 0.0157(7) 0.0070(7)
C13 0.0493(10) 0.0366(9) 0.0427(9) 0.0034(7) 0.0168(8) 0.0046(7)
C14 0.0658(13) 0.0460(11) 0.0501(11) -0.0019(8) 0.0242(10) 0.0147(9)
C15 0.105(2) 0.0545(14) 0.0862(17) -0.0180(12) 0.0441(15) 0.0122(13)
C16 0.0603(13) 0.0704(14) 0.0593(12) -0.0064(10) 0.0275(11) 0.0240(11)
C17 0.0415(10) 0.0710(14) 0.0572(12) -0.0059(10) 0.0212(9) 0.0096(9)
C18 0.0381(9) 0.0473(10) 0.0343(8) 0.0016(7) 0.0131(7) 0.0070(7)
C19 0.0385(9) 0.0409(9) 0.0315(8) -0.0004(7) 0.0166(7) 0.0006(7)
C20 0.0423(12) 0.110(2) 0.0741(16) -0.0098(15) 0.0028(11) 0.0000(13)
C21 0.0735(15) 0.0585(13) 0.0758(15) -0.0124(11) 0.0197(12) -0.0211(12)
C22 0.0838(19) 0.157(3) 0.0900(19) 0.014(2) 0.0511(16) -0.033(2)
B3 0.0407(10) 0.0359(10) 0.0336(9) 0.0012(7) 0.0192(8) -0.0016(8)
B4 0.0390(10) 0.0422(11) 0.0391(10) 0.0026(8) 0.0103(8) -0.0012(8)
B5 0.0346(10) 0.0483(12) 0.0615(13) 0.0088(10) 0.0226(10) 0.0034(9)
B6 0.0467(11) 0.0425(11) 0.0522(12) 0.0021(9) 0.0322(10) 0.0062(9)
B7 0.0492(11) 0.0341(10) 0.0474(11) 0.0039(8) 0.0251(9) -0.0030(8)
B8 0.0512(12) 0.0414(11) 0.0412(10) 0.0090(8) 0.0190(9) 0.0024(9)
B9 0.0405(11) 0.0509(12) 0.0577(13) 0.0121(10) 0.0144(10) 0.0078(9)
B10 0.0514(12) 0.0458(12) 0.0694(15) 0.0096(10) 0.0343(11) 0.0144(10)
B11 0.0579(13) 0.0323(10) 0.0564(12) -0.0021(9) 0.0317(11) 0.0041(9)
B12 0.0570(13) 0.0368(11) 0.0618(13) 0.0116(10) 0.0283(11) 0.0092(9)

loop_
_atom_type_symbol
_atom_type_description
_atom_type_scat_dispersion_real
_atom_type_scat_dispersion_imag
_atom_type_scat_source
C C 0.0033 0.0016 'International Tables Vol C Tables 4.2.6.8 and 6.1.1.4'
H H 0.0000 0.0000 'International Tables Vol C Tables 4.2.6.8 and 6.1.1.4'
B B 0.0013 0.0007 'International Tables Vol C Tables 4.2.6.8 and 6.1.1.4'
Si Si 0.0817 0.0704 'International Tables Vol C Tables 4.2.6.8 and 6.1.1.4'
N N 0.0061 0.0033 'International Tables Vol C Tables 4.2.6.8 and 6.1.1.4'

loop_
_geom_angle_atom_site_label_1
_geom_angle_atom_site_label_2
_geom_angle_atom_site_label_3
_geom_angle
N1 Si1 C22 109.89(11)
N1 Si1 C21 105.92(9)
C22 Si1 C21 110.53(14)
N1 Si1 C20 109.85(11)
C22 Si1 C20 110.17(14)
C21 Si1 C20 110.40(12)
C18 N1 C19 108.20(13)
C18 N1 Si1 128.30(12)
C19 N1 Si1 123.44(11)
C11 C1 C2 89.77(11)
C11 C1 B4 141.51(14)
C2 C1 B4 112.41(12)
C11 C1 B5 138.18(13)
C2 C1 B5 112.17(13)
B4 C1 B5 63.13(12)
C11 C1 B3 107.31(12)
C2 C1 B3 62.07(10)
B4 C1 B3 62.20(11)
B5 C1 B3 114.38(13)
C11 C1 B6 103.75(12)
C2 C1 B6 61.98(10)
B4 C1 B6 114.33(13)
B5 C1 B6 61.98(12)
B3 C1 B6 114.49(12)
C19 C2 C1 88.83(11)
C19 C2 B7 143.26(14)
C1 C2 B7 112.35(12)
C19 C2 B11 137.56(14)
C1 C2 B11 112.51(13)
B7 C2 B11 62.83(11)
C19 C2 B6 102.26(12)
C1 C2 B6 62.24(10)
B7 C2 B6 114.06(13)
B11 C2 B6 62.07(11)
C19 C2 B3 107.93(12)
C1 C2 B3 62.18(10)
B7 C2 B3 62.20(10)
B11 C2 B3 114.45(13)
B6 C2 B3 114.79(13)
C12 C11 C1 119.04(13)
C12 C11 C19 103.06(13)
C1 C11 C19 90.66(11)
C13 C12 C18 121.42(16)
C13 C12 C11 129.75(16)
C18 C12 C11 108.83(14)
C12 C13 C14 120.22(18)
C16 C14 C13 117.50(18)
C16 C14 C15 121.6(2)
C13 C14 C15 120.9(2)
C17 C16 C14 123.20(18)
C16 C17 C18 118.72(19)
C17 C18 C12 118.93(17)
C17 C18 N1 128.06(17)
C12 C18 N1 113.00(14)
N1 C19 C2 119.03(13)
N1 C19 C11 106.87(13)
C2 C19 C11 90.72(11)
C2 B3 C1 55.75(9)
C2 B3 B8 105.05(13)
C1 B3 B8 104.93(13)
C2 B3 B4 103.94(13)
C1 B3 B4 58.09(10)
B8 B3 B4 61.65(11)
C2 B3 B7 58.21(10)
C1 B3 B7 103.91(13)
B8 B3 B7 61.65(11)
B4 B3 B7 110.51(14)
C1 B4 B3 59.71(10)
C1 B4 B5 58.62(11)
B3 B4 B5 108.65(14)
C1 B4 B9 103.30(14)
B3 B4 B9 106.01(14)
B5 B4 B9 59.68(12)
C1 B4 B8 103.50(13)
B3 B4 B8 58.17(11)
B5 B4 B8 107.46(15)
B9 B4 B8 59.33(12)
C1 B5 B6 59.65(10)
C1 B5 B9 103.47(14)
B6 B5 B9 106.02(15)
C1 B5 B4 58.25(10)
B6 B5 B4 108.41(14)
B9 B5 B4 60.26(12)
C1 B5 B10 103.42(14)
B6 B5 B10 57.89(12)
B9 B5 B10 59.64(13)
B4 B5 B10 108.01(15)
C2 B6 C1 55.78(9)
C2 B6 B10 105.36(14)
C1 B6 B10 105.66(14)
C2 B6 B11 58.41(10)
C1 B6 B11 104.29(13)
B10 B6 B11 61.55(13)
C2 B6 B5 104.21(13)
C1 B6 B5 58.38(11)
B10 B6 B5 62.08(13)
B11 B6 B5 110.84(15)
C2 B7 B3 59.59(10)
C2 B7 B11 58.67(10)
B3 B7 B11 108.88(13)
C2 B7 B12 103.85(14)
B3 B7 B12 106.66(14)
B11 B7 B12 60.15(12)
C2 B7 B8 103.43(13)
B3 B7 B8 58.15(11)
B11 B7 B8 107.98(15)
B12 B7 B8 59.76(12)
B3 B8 B9 108.20(14)
B3 B8 B12 108.13(14)
B9 B8 B12 60.40(13)
B3 B8 B4 60.18(11)
B9 B8 B4 60.06(12)
B12 B8 B4 108.50(15)
B3 B8 B7 60.19(11)
B9 B8 B7 107.87(15)
B12 B8 B7 59.55(12)
B4 B8 B7 108.22(13)
B8 B9 B5 108.78(14)
B8 B9 B10 108.25(16)
B5 B9 B10 60.97(13)
B8 B9 B4 60.61(12)
B5 B9 B4 60.06(12)
B10 B9 B4 108.91(15)
B8 B9 B12 59.99(12)
B5 B9 B12 108.72(16)
B10 B9 B12 59.74(13)
B4 B9 B12 108.61(15)
B6 B10 B12 108.06(15)
B6 B10 B9 107.54(15)
B12 B10 B9 60.33(13)
B6 B10 B11 60.29(12)
B12 B10 B11 59.87(13)
B9 B10 B11 108.03(15)
B6 B10 B5 60.03(12)
B12 B10 B5 107.93(16)
B9 B10 B5 59.39(13)
B11 B10 B5 108.23(14)
C2 B11 B6 59.52(10)
C2 B11 B7 58.50(10)
B6 B11 B7 108.42(14)
C2 B11 B12 103.56(14)
B6 B11 B12 106.22(15)
B7 B11 B12 59.93(12)
C2 B11 B10 103.60(14)
B6 B11 B10 58.15(12)
B7 B11 B10 107.86(15)
B12 B11 B10 59.70(13)
B7 B12 B10 108.43(15)
B7 B12 B8 60.69(12)
B10 B12 B8 108.10(15)
B7 B12 B11 59.91(12)
B10 B12 B11 60.43(13)
B8 B12 B11 108.53(14)
B7 B12 B9 108.15(14)
B10 B12 B9 59.93(13)
B8 B12 B9 59.61(12)
B11 B12 B9 108.16(15)

loop_
_geom_bond_atom_site_label_1
_geom_bond_atom_site_label_2
_geom_bond_distance
Si1 N1 1.7556(15)
Si1 C22 1.849(3)
Si1 C21 1.850(3)
Si1 C20 1.860(2)
N1 C18 1.410(2)
N1 C19 1.449(2)
C1 C11 1.558(2)
C1 C2 1.618(2)
C1 B4 1.702(2)
C1 B5 1.708(2)
C1 B3 1.731(2)
C1 B6 1.731(2)
C2 C19 1.571(2)
C2 B7 1.704(2)
C2 B11 1.707(2)
C2 B6 1.727(2)
C2 B3 1.729(2)
C11 C12 1.498(2)
C11 C19 1.580(2)
C12 C13 1.381(2)
C12 C18 1.396(2)
C13 C14 1.396(3)
C14 C16 1.385(3)
C14 C15 1.511(3)
C16 C17 1.384(3)
C17 C18 1.390(2)
B3 B8 1.736(3)
B3 B4 1.773(3)
B3 B7 1.774(3)
B4 B5 1.785(3)
B4 B9 1.789(3)
B4 B8 1.799(3)
B5 B6 1.771(3)
B5 B9 1.778(3)
B5 B10 1.806(3)
B6 B10 1.732(3)
B6 B11 1.771(3)
B7 B11 1.778(3)
B7 B12 1.779(3)
B7 B8 1.799(3)
B8 B9 1.776(3)
B8 B12 1.782(3)
B9 B10 1.783(3)
B9 B12 1.790(3)
B10 B12 1.779(3)
B10 B11 1.792(3)
B11 B12 1.782(3)
